data_1562228
loop_
_publ_author_name
'Rodriguez, Jessica'
'Tabey, Alexis'
'Ladeira, Sonia'
'Bourissou, Didier'

_publ_section_title
;
 Oxidative additions of alkynyl/vinyl iodides to gold and gold-catalyzed
 vinylation reactions triggered by the MeDalphos Ligand
;
_journal_name_full 'Chemical Science'
_journal_paper_doi 10.1039/D1SC01483H
_journal_year 2021
_chemical_formula_moiety 'C36 H45 Au Cl N P, F6 Sb'
_chemical_formula_sum 'C36 H45 Au Cl F6 N P Sb'
_chemical_formula_weight 990.86
_space_group_crystal_system monoclinic
_space_group_IT_number 15
_space_group_name_Hall '-C 2yc'
_space_group_name_H-M_alt 'C 1 2/c 1'
_atom_sites_solution_hydrogens geom
_atom_sites_solution_primary 'dual space'
_atom_sites_solution_secondary difmap
_audit_creation_method SHELXL-2018/3
_audit_update_record
;
2021-03-11 deposited with the CCDC.	2021-04-22 downloaded from the CCDC.
;
_cell_angle_alpha 90
_cell_angle_beta 119.225(4)
_cell_angle_gamma 90
_cell_formula_units_Z 8
_cell_length_a 29.910(4)
_cell_length_b 9.8604(14)
_cell_length_c 28.710(4)
_cell_measurement_reflns_used 9837
_cell_measurement_temperature 193(2)
_cell_measurement_theta_max 27.26
_cell_measurement_theta_min 2.51
_cell_volume 7389.5(18)
_computing_cell_refinement 'Bruker SAINT'
_computing_data_collection 'Bruker APEX3'
_computing_data_reduction 'Bruker SAINT'
_computing_molecular_graphics 'Bruker SHELXTL'
_computing_publication_material 'Bruker SHELXTL'
_computing_structure_refinement 'SHELXL-2018/3 (Sheldrick, 2018)'
_computing_structure_solution 'SHELXT (Sheldrick 2015)'
_diffrn_ambient_temperature 193(2)
_diffrn_measured_fraction_theta_full 0.998
_diffrn_measured_fraction_theta_max 0.998
_diffrn_measurement_device_type 'Bruker D8-Venture Photon III detector'
_diffrn_measurement_method 'phi and omega scans'
_diffrn_radiation_type MoK\a
_diffrn_radiation_wavelength 0.71073
_diffrn_reflns_av_R_equivalents 0.0544
_diffrn_reflns_av_unetI/netI 0.0276
_diffrn_reflns_Laue_measured_fraction_full 0.998
_diffrn_reflns_Laue_measured_fraction_max 0.998
_diffrn_reflns_limit_h_max 37
_diffrn_reflns_limit_h_min -37
_diffrn_reflns_limit_k_max 12
_diffrn_reflns_limit_k_min -12
_diffrn_reflns_limit_l_max 35
_diffrn_reflns_limit_l_min -35
_diffrn_reflns_number 80974
_diffrn_reflns_point_group_measured_fraction_full 0.998
_diffrn_reflns_point_group_measured_fraction_max 0.998
_diffrn_reflns_theta_full 25.242
_diffrn_reflns_theta_max 26.372
_diffrn_reflns_theta_min 2.924
_diffrn_source 'fine-focus sealed tube'
_exptl_absorpt_coefficient_mu 4.869
_exptl_absorpt_correction_T_max 0.7457
_exptl_absorpt_correction_T_min 0.6032
_exptl_absorpt_correction_type multi-scan
_exptl_absorpt_process_details 'SADABS (Bruker-AXS)'
_exptl_crystal_colour colourless
_exptl_crystal_density_diffrn 1.781
_exptl_crystal_density_meas ?
_exptl_crystal_description plate
_exptl_crystal_F_000 3872
_exptl_crystal_size_max 0.160
_exptl_crystal_size_mid 0.120
_exptl_crystal_size_min 0.060
_refine_diff_density_max 1.894
_refine_diff_density_min -2.695
_refine_diff_density_rms 0.191
_refine_ls_extinction_method none
_refine_ls_goodness_of_fit_ref 1.257
_refine_ls_hydrogen_treatment constr
_refine_ls_matrix_type full
_refine_ls_number_parameters 523
_refine_ls_number_reflns 7548
_refine_ls_number_restraints 255
_refine_ls_restrained_S_all 1.248
_refine_ls_R_factor_all 0.0657
_refine_ls_R_factor_gt 0.0573
_refine_ls_shift/su_max 0.001
_refine_ls_shift/su_mean 0.000
_refine_ls_structure_factor_coef Fsqd
_refine_ls_weighting_details 'w=1/[\s^2^(Fo^2^)+(0.0087P)^2^+286.7380P] where P=(Fo^2^+2Fc^2^)/3'
_refine_ls_weighting_scheme calc
_refine_ls_wR_factor_gt 0.1355
_refine_ls_wR_factor_ref 0.1384
_reflns_Friedel_coverage 0.000
_reflns_number_gt 6647
_reflns_number_total 7548
_reflns_threshold_expression 'I > 2\s(I)'
_cod_data_source_file d1sc01483h2.cif
_cod_data_source_block JRV619
_cod_depositor_comments
;
The following automatic conversions were performed:

data item '_exptl_crystal_density_meas' value 'not measured' was
changed to '?' -- the value is perceived as not measured.

Automatic conversion script
Id: cif_fix_values 7556 2019-12-06 15:28:31Z antanas 
;
_cod_original_cell_volume 7389.5(17)
_cod_original_sg_symbol_H-M 'C 2/c'
_cod_database_code 1562228
_shelx_shelxl_version_number 2018/3
_shelx_space_group_comment
; 
The symmetry employed for this shelxl refinement is uniquely defined 
by the following loop, which should always be used as a source of 
symmetry information in preference to the above space-group names. 
They are only intended as comments. 
;
_shelx_estimated_absorpt_t_min 0.510
_shelx_estimated_absorpt_t_max 0.759

loop_
_space_group_symop_operation_xyz
'x, y, z'
'-x, y, -z+1/2'
'x+1/2, y+1/2, z'
'-x+1/2, y+1/2, -z+1/2'
'-x, -y, -z'
'x, -y, z-1/2'
'-x+1/2, -y+1/2, -z'
'x+1/2, -y+1/2, z-1/2'

loop_
_atom_site_label
_atom_site_type_symbol
_atom_site_fract_x
_atom_site_fract_y
_atom_site_fract_z
_atom_site_U_iso_or_equiv
_atom_site_adp_type
_atom_site_occupancy
_atom_site_site_symmetry_order
_atom_site_calc_flag
_atom_site_refinement_flags_posn
_atom_site_refinement_flags_adp
_atom_site_refinement_flags_occupancy
_atom_site_disorder_assembly
_atom_site_disorder_group
Au1 Au 0.36049(2) 0.27082(4) 0.56374(2) 0.02803(11) Uani 1 1 d . . . . .
Sb1 Sb 0.500000 0.98825(11) 0.750000 0.0377(2) Uani 1 2 d S T P . .
Cl1 Cl 0.32751(12) 0.0520(3) 0.55565(13) 0.0512(7) Uani 1 1 d . . . . .
P1 P 0.39352(8) 0.4850(3) 0.57406(9) 0.0226(5) Uani 1 1 d . . . . .
F1 F 0.500000 0.8022(12) 0.750000 0.080(4) Uani 1 2 d S T P . .
F2 F 0.4628(3) 0.9874(11) 0.6759(3) 0.080(3) Uani 1 1 d . . . . .
F3 F 0.5612(3) 0.9905(9) 0.7477(3) 0.068(2) Uani 1 1 d . . . . .
F4 F 0.500000 1.1770(11) 0.750000 0.066(3) Uani 1 2 d S T P . .
Sb2 Sb 0.2443(4) 0.3569(11) 0.2649(4) 0.0471(16) Uani 0.293(12) 1 d D U P A 1
F5 F 0.2858(9) 0.236(3) 0.2583(11) 0.064(5) Uani 0.293(12) 1 d D U P A 1
F6 F 0.2077(9) 0.472(3) 0.2769(10) 0.072(5) Uani 0.293(12) 1 d D U P A 1
F7 F 0.2180(10) 0.411(3) 0.1983(8) 0.063(5) Uani 0.293(12) 1 d D U P A 1
F8 F 0.2643(10) 0.295(3) 0.3263(8) 0.062(5) Uani 0.293(12) 1 d D U P A 1
F9 F 0.2948(8) 0.469(3) 0.2831(9) 0.057(5) Uani 0.293(12) 1 d D U P A 1
F10 F 0.1937(9) 0.256(3) 0.2484(11) 0.070(4) Uani 0.293(12) 1 d D U P A 1
Sb2' Sb 0.2402(6) 0.3252(19) 0.2581(6) 0.059(3) Uani 0.207(12) 1 d D U P A 2
F5' F 0.2779(13) 0.191(4) 0.2538(16) 0.071(6) Uani 0.207(12) 1 d D U P A 2
F6' F 0.1982(12) 0.444(4) 0.2590(15) 0.070(5) Uani 0.207(12) 1 d D U P A 2
F7' F 0.2296(14) 0.394(4) 0.1963(10) 0.060(5) Uani 0.207(12) 1 d D U P A 2
F8' F 0.2359(12) 0.254(4) 0.3076(11) 0.059(5) Uani 0.207(12) 1 d D U P A 2
F9' F 0.2947(10) 0.413(4) 0.2917(12) 0.059(5) Uani 0.207(12) 1 d D U P A 2
F10' F 0.1831(11) 0.239(4) 0.2252(14) 0.068(6) Uani 0.207(12) 1 d D U P A 2
N1 N 0.3324(3) 0.3298(9) 0.6157(3) 0.0288(18) Uani 1 1 d . . . . .
C1 C 0.3732(3) 0.5531(10) 0.6196(3) 0.027(2) Uani 1 1 d . . . . .
C2 C 0.3435(3) 0.4726(11) 0.6339(4) 0.029(2) Uani 1 1 d . . . . .
C3 C 0.3256(4) 0.5248(13) 0.6667(4) 0.037(3) Uani 1 1 d . . . . .
H3 H 0.306274 0.468795 0.677218 0.044 Uiso 1 1 calc R U . . .
C4 C 0.3357(4) 0.6557(13) 0.6839(4) 0.040(3) Uani 1 1 d . . . . .
H4 H 0.322169 0.691175 0.705176 0.048 Uiso 1 1 calc R U . . .
C5 C 0.3654(4) 0.7376(13) 0.6707(4) 0.040(3) Uani 1 1 d . . . . .
H5 H 0.372964 0.828235 0.683514 0.048 Uiso 1 1 calc R U . . .
C6 C 0.3839(4) 0.6862(11) 0.6390(4) 0.034(2) Uani 1 1 d . . . . .
H6 H 0.404396 0.742219 0.630001 0.040 Uiso 1 1 calc R U . . .
C7 C 0.2752(4) 0.3083(13) 0.5866(4) 0.042(3) Uani 1 1 d . . . . .
H7A H 0.261516 0.326430 0.610812 0.063 Uiso 1 1 calc R U . . .
H7B H 0.267578 0.214352 0.573957 0.063 Uiso 1 1 calc R U . . .
H7C H 0.259223 0.370106 0.556001 0.063 Uiso 1 1 calc R U . . .
C8 C 0.3573(4) 0.2383(13) 0.6637(4) 0.044(3) Uani 1 1 d . . . . .
H8A H 0.394645 0.246649 0.680302 0.065 Uiso 1 1 calc R U . . .
H8B H 0.347296 0.144113 0.652512 0.065 Uiso 1 1 calc R U . . .
H8C H 0.346287 0.264357 0.689425 0.065 Uiso 1 1 calc R U . . .
C9 C 0.4651(3) 0.4777(10) 0.6089(3) 0.0246(19) Uani 1 1 d . . . . .
C10 C 0.4899(4) 0.6033(11) 0.6435(4) 0.034(2) Uani 1 1 d . . . . .
H10A H 0.477593 0.614135 0.669659 0.041 Uiso 1 1 calc R U . . .
H10B H 0.480128 0.685354 0.620754 0.041 Uiso 1 1 calc R U . . .
C11 C 0.5492(4) 0.5865(13) 0.6733(4) 0.041(3) Uani 1 1 d . . . . .
H11 H 0.565438 0.668275 0.695969 0.050 Uiso 1 1 calc R U . . .
C12 C 0.5641(4) 0.4608(14) 0.7085(4) 0.048(3) Uani 1 1 d . . . . .
H12A H 0.601845 0.450430 0.727460 0.058 Uiso 1 1 calc R U . . .
H12B H 0.552845 0.470839 0.735481 0.058 Uiso 1 1 calc R U . . .
C13 C 0.5395(4) 0.3365(12) 0.6748(4) 0.039(3) Uani 1 1 d . . . . .
H13 H 0.549446 0.254262 0.698136 0.047 Uiso 1 1 calc R U . . .
C14 C 0.5578(4) 0.3216(12) 0.6341(5) 0.043(3) Uani 1 1 d . . . . .
H14A H 0.595475 0.309840 0.652768 0.051 Uiso 1 1 calc R U . . .
H14B H 0.542067 0.240109 0.611901 0.051 Uiso 1 1 calc R U . . .
C15 C 0.5432(4) 0.4465(12) 0.5987(4) 0.038(3) Uani 1 1 d . . . . .
H15 H 0.555972 0.435848 0.572476 0.045 Uiso 1 1 calc R U . . .
C16 C 0.4846(3) 0.4638(11) 0.5680(4) 0.030(2) Uani 1 1 d . . . . .
H16A H 0.468450 0.384196 0.544799 0.036 Uiso 1 1 calc R U . . .
H16B H 0.475315 0.545722 0.545245 0.036 Uiso 1 1 calc R U . . .
C17 C 0.5675(4) 0.5717(12) 0.6326(5) 0.040(3) Uani 1 1 d . . . . .
H17A H 0.557874 0.653166 0.609514 0.048 Uiso 1 1 calc R U . . .
H17B H 0.605315 0.563132 0.651146 0.048 Uiso 1 1 calc R U . . .
C18 C 0.4807(4) 0.3521(11) 0.6452(4) 0.035(2) Uani 1 1 d . . . . .
H18A H 0.464698 0.270202 0.623425 0.043 Uiso 1 1 calc R U . . .
H18B H 0.468442 0.361688 0.671382 0.043 Uiso 1 1 calc R U . . .
C19 C 0.3595(3) 0.5845(10) 0.5111(4) 0.027(2) Uani 1 1 d . . . . .
C20 C 0.3634(4) 0.5179(11) 0.4645(4) 0.031(2) Uani 1 1 d . . . . .
H20A H 0.399835 0.512096 0.473512 0.037 Uiso 1 1 calc R U . . .
H20B H 0.349393 0.424744 0.458636 0.037 Uiso 1 1 calc R U . . .
C21 C 0.3337(4) 0.6012(12) 0.4138(4) 0.037(2) Uani 1 1 d . . . . .
H21 H 0.337385 0.557919 0.384387 0.044 Uiso 1 1 calc R U . . .
C22 C 0.2771(4) 0.6030(12) 0.3983(4) 0.038(2) Uani 1 1 d . . . . .
H22A H 0.257320 0.655549 0.365017 0.046 Uiso 1 1 calc R U . . .
H22B H 0.263438 0.509326 0.392069 0.046 Uiso 1 1 calc R U . . .
C23 C 0.2717(4) 0.6672(12) 0.4430(4) 0.036(2) Uani 1 1 d . . . . .
H23 H 0.234618 0.668451 0.432963 0.043 Uiso 1 1 calc R U . . .
C24 C 0.2916(4) 0.8124(12) 0.4518(4) 0.040(3) Uani 1 1 d . . . . .
H24A H 0.287760 0.854672 0.480919 0.048 Uiso 1 1 calc R U . . .
H24B H 0.271540 0.866220 0.418919 0.048 Uiso 1 1 calc R U . . .
C25 C 0.3484(4) 0.8119(11) 0.4665(4) 0.036(2) Uani 1 1 d . . . . .
H25 H 0.361634 0.907082 0.472032 0.043 Uiso 1 1 calc R U . . .
C26 C 0.3793(4) 0.7294(10) 0.5182(4) 0.030(2) Uani 1 1 d . . . . .
H26A H 0.415920 0.728499 0.527722 0.036 Uiso 1 1 calc R U . . .
H26B H 0.376573 0.773083 0.547723 0.036 Uiso 1 1 calc R U . . .
C27 C 0.3546(4) 0.7452(11) 0.4222(4) 0.037(2) Uani 1 1 d . . . . .
H27A H 0.391269 0.743306 0.431954 0.044 Uiso 1 1 calc R U . . .
H27B H 0.335731 0.797801 0.388715 0.044 Uiso 1 1 calc R U . . .
C28 C 0.3013(3) 0.5876(12) 0.4943(4) 0.033(2) Uani 1 1 d . . . . .
H28A H 0.287909 0.493798 0.489167 0.039 Uiso 1 1 calc R U . . .
H28B H 0.296779 0.630245 0.522972 0.039 Uiso 1 1 calc R U . . .
C29 C 0.3877(4) 0.2159(11) 0.5164(4) 0.037(2) Uani 1 1 d . . . . .
C30 C 0.4026(4) 0.1780(11) 0.4869(4) 0.036(2) Uani 1 1 d . . . . .
C31 C 0.4204(5) 0.1368(11) 0.4506(5) 0.040(3) Uani 1 1 d . . . . .
C32 C 0.4724(5) 0.1341(12) 0.4672(5) 0.047(3) Uani 1 1 d . . . . .
H32 H 0.496662 0.161226 0.502367 0.057 Uiso 1 1 calc R U . . .
C33 C 0.4885(6) 0.0911(13) 0.4316(6) 0.058(4) Uani 1 1 d . . . . .
H33 H 0.524221 0.085910 0.443696 0.070 Uiso 1 1 calc R U . . .
C34 C 0.4551(6) 0.0558(14) 0.3798(6) 0.061(4) Uani 1 1 d . . . . .
H34 H 0.466786 0.029957 0.355655 0.073 Uiso 1 1 calc R U . . .
C35 C 0.4040(7) 0.0598(17) 0.3647(6) 0.078(5) Uani 1 1 d . . . . .
H35 H 0.379561 0.036872 0.329032 0.094 Uiso 1 1 calc R U . . .
C36 C 0.3871(5) 0.0968(16) 0.4003(5) 0.061(4) Uani 1 1 d . . . . .
H36 H 0.351505 0.093831 0.389043 0.074 Uiso 1 1 calc R U . . .

loop_
_atom_site_aniso_label
_atom_site_aniso_U_11
_atom_site_aniso_U_22
_atom_site_aniso_U_33
_atom_site_aniso_U_23
_atom_site_aniso_U_13
_atom_site_aniso_U_12
Au1 0.02538(18) 0.0319(2) 0.02609(18) -0.00146(16) 0.01200(14) -0.00559(16)
Sb1 0.0425(6) 0.0450(6) 0.0276(5) 0.000 0.0187(4) 0.000
Cl1 0.0544(17) 0.0409(16) 0.0599(18) -0.0079(14) 0.0291(15) -0.0181(14)
P1 0.0194(11) 0.0291(13) 0.0214(11) -0.0014(9) 0.0115(9) -0.0024(9)
F1 0.093(9) 0.050(7) 0.092(9) 0.000 0.042(8) 0.000
F2 0.077(6) 0.124(8) 0.029(4) 0.000(4) 0.018(4) 0.015(6)
F3 0.058(5) 0.089(6) 0.071(5) 0.010(5) 0.043(4) 0.014(4)
F4 0.093(9) 0.049(6) 0.080(8) 0.000 0.060(7) 0.000
Sb2 0.038(3) 0.077(4) 0.030(2) -0.017(2) 0.0192(19) -0.012(2)
F5 0.054(8) 0.085(10) 0.063(8) 0.003(8) 0.036(7) -0.009(7)
F6 0.048(8) 0.121(10) 0.036(9) -0.028(8) 0.011(7) 0.004(8)
F7 0.044(9) 0.101(11) 0.041(6) -0.016(7) 0.018(6) -0.004(8)
F8 0.053(9) 0.087(11) 0.038(7) -0.003(7) 0.016(6) -0.025(8)
F9 0.050(8) 0.086(11) 0.029(8) 0.010(9) 0.015(7) -0.009(8)
F10 0.046(7) 0.120(9) 0.043(8) -0.019(8) 0.020(6) -0.019(7)
Sb2' 0.031(3) 0.110(7) 0.036(4) -0.019(4) 0.017(2) -0.025(4)
F5' 0.061(10) 0.092(12) 0.065(12) -0.006(10) 0.035(9) -0.017(10)
F6' 0.044(8) 0.123(10) 0.038(10) -0.016(8) 0.016(8) -0.010(8)
F7' 0.038(10) 0.101(11) 0.041(7) -0.014(8) 0.019(7) -0.009(9)
F8' 0.041(9) 0.098(10) 0.040(7) -0.016(7) 0.023(6) -0.040(8)
F9' 0.045(7) 0.094(11) 0.040(8) 0.003(9) 0.022(7) -0.017(7)
F10' 0.047(8) 0.115(11) 0.032(9) -0.014(9) 0.011(8) -0.027(8)
N1 0.022(4) 0.038(5) 0.027(4) 0.003(4) 0.012(3) -0.004(3)
C1 0.021(4) 0.038(6) 0.021(4) -0.002(4) 0.010(4) 0.001(4)
C2 0.020(4) 0.045(6) 0.020(4) 0.001(4) 0.009(4) 0.005(4)
C3 0.024(5) 0.065(8) 0.027(5) 0.007(5) 0.016(4) 0.002(5)
C4 0.032(5) 0.063(8) 0.033(5) 0.000(5) 0.022(5) 0.013(5)
C5 0.038(6) 0.050(7) 0.026(5) -0.008(5) 0.011(4) 0.009(5)
C6 0.026(5) 0.044(6) 0.028(5) -0.002(4) 0.010(4) 0.004(4)
C7 0.023(5) 0.063(8) 0.041(6) 0.000(5) 0.016(5) -0.011(5)
C8 0.045(6) 0.051(7) 0.034(6) 0.010(5) 0.019(5) -0.004(6)
C9 0.020(4) 0.034(5) 0.021(4) 0.004(4) 0.011(4) -0.001(4)
C10 0.029(5) 0.039(6) 0.032(5) -0.004(4) 0.013(4) -0.006(4)
C11 0.027(5) 0.052(7) 0.041(6) -0.006(5) 0.013(5) -0.009(5)
C12 0.026(5) 0.074(9) 0.030(6) 0.004(6) 0.002(4) -0.006(6)
C13 0.031(5) 0.048(7) 0.036(6) 0.018(5) 0.015(5) 0.007(5)
C14 0.025(5) 0.043(7) 0.053(7) 0.011(5) 0.013(5) 0.007(5)
C15 0.023(5) 0.051(7) 0.044(6) 0.015(5) 0.021(5) 0.007(5)
C16 0.024(5) 0.037(6) 0.026(5) 0.005(4) 0.012(4) 0.001(4)
C17 0.020(5) 0.052(7) 0.051(7) 0.003(5) 0.019(5) -0.004(5)
C18 0.029(5) 0.042(6) 0.032(5) 0.011(5) 0.013(4) -0.004(5)
C19 0.023(5) 0.039(6) 0.024(5) 0.000(4) 0.016(4) 0.000(4)
C20 0.031(5) 0.036(6) 0.023(5) -0.001(4) 0.011(4) 0.005(4)
C21 0.037(6) 0.052(7) 0.028(5) 0.005(5) 0.021(5) 0.008(5)
C22 0.031(5) 0.046(7) 0.023(5) 0.001(4) 0.002(4) -0.002(5)
C23 0.020(5) 0.054(7) 0.030(5) 0.005(5) 0.010(4) 0.008(5)
C24 0.032(5) 0.047(7) 0.035(6) 0.004(5) 0.012(5) 0.011(5)
C25 0.040(6) 0.029(5) 0.042(6) 0.004(4) 0.023(5) 0.003(4)
C26 0.029(5) 0.033(5) 0.029(5) -0.002(4) 0.014(4) 0.000(4)
C27 0.039(6) 0.042(7) 0.032(5) 0.014(5) 0.019(4) 0.010(5)
C28 0.020(4) 0.050(7) 0.027(5) 0.002(5) 0.011(4) 0.000(4)
C29 0.040(6) 0.033(6) 0.034(5) 0.000(5) 0.014(5) -0.005(5)
C30 0.043(6) 0.033(6) 0.033(5) -0.001(4) 0.018(5) -0.003(5)
C31 0.053(7) 0.030(6) 0.044(6) -0.005(5) 0.029(6) -0.010(5)
C32 0.058(8) 0.041(7) 0.045(7) 0.003(5) 0.027(6) 0.007(6)
C33 0.081(10) 0.047(8) 0.069(9) 0.004(7) 0.055(8) 0.004(7)
C34 0.094(11) 0.052(8) 0.072(10) -0.010(7) 0.068(9) -0.012(8)
C35 0.118(14) 0.085(12) 0.047(8) -0.029(8) 0.053(9) -0.044(11)
C36 0.064(8) 0.083(11) 0.058(8) -0.026(7) 0.046(7) -0.034(8)

loop_
_atom_type_symbol
_atom_type_description
_atom_type_scat_dispersion_real
_atom_type_scat_dispersion_imag
_atom_type_scat_source
C C 0.0033 0.0016 'International Tables Vol C Tables 4.2.6.8 and 6.1.1.4'
H H 0.0000 0.0000 'International Tables Vol C Tables 4.2.6.8 and 6.1.1.4'
Au Au -2.0133 8.8022 'International Tables Vol C Tables 4.2.6.8 and 6.1.1.4'
F F 0.0171 0.0103 'International Tables Vol C Tables 4.2.6.8 and 6.1.1.4'
N N 0.0061 0.0033 'International Tables Vol C Tables 4.2.6.8 and 6.1.1.4'
P P 0.1023 0.0942 'International Tables Vol C Tables 4.2.6.8 and 6.1.1.4'
Sb Sb -0.5866 1.5461 'International Tables Vol C Tables 4.2.6.8 and 6.1.1.4'
Cl Cl 0.1484 0.1585 'International Tables Vol C Tables 4.2.6.8 and 6.1.1.4'

loop_
_geom_angle_atom_site_label_1
_geom_angle_atom_site_label_2
_geom_angle_atom_site_label_3
_geom_angle
_geom_angle_site_symmetry_1
_geom_angle_site_symmetry_3
_geom_angle_publ_flag
C29 Au1 N1 179.1(4) . . ?
C29 Au1 P1 92.6(3) . . ?
N1 Au1 P1 87.1(2) . . ?
C29 Au1 Cl1 88.5(3) . . ?
N1 Au1 Cl1 91.7(2) . . ?
P1 Au1 Cl1 178.47(10) . . ?
F1 Sb1 F2 89.7(3) . 2_656 ?
F1 Sb1 F2 89.7(3) . . ?
F2 Sb1 F2 179.5(7) 2_656 . ?
F1 Sb1 F4 180.000(10) . . ?
F2 Sb1 F4 90.3(3) 2_656 . ?
F2 Sb1 F4 90.3(3) . . ?
F1 Sb1 F3 90.7(3) . . ?
F2 Sb1 F3 89.5(4) 2_656 . ?
F2 Sb1 F3 90.5(4) . . ?
F4 Sb1 F3 89.3(3) . . ?
F1 Sb1 F3 90.7(3) . 2_656 ?
F2 Sb1 F3 90.5(4) 2_656 2_656 ?
F2 Sb1 F3 89.5(4) . 2_656 ?
F4 Sb1 F3 89.3(3) . 2_656 ?
F3 Sb1 F3 178.6(6) . 2_656 ?
C1 P1 C19 106.7(4) . . ?
C1 P1 C9 109.2(4) . . ?
C19 P1 C9 118.6(4) . . ?
C1 P1 Au1 99.1(3) . . ?
C19 P1 Au1 111.3(3) . . ?
C9 P1 Au1 110.0(3) . . ?
F10 Sb2 F8 83.6(13) . . ?
F10 Sb2 F6 82.7(13) . . ?
F8 Sb2 F6 88.0(12) . . ?
F10 Sb2 F9 176.5(13) . . ?
F8 Sb2 F9 96.0(12) . . ?
F6 Sb2 F9 93.9(12) . . ?
F10 Sb2 F7 90.5(12) . . ?
F8 Sb2 F7 174.2(13) . . ?
F6 Sb2 F7 91.6(11) . . ?
F9 Sb2 F7 89.9(11) . . ?
F10 Sb2 F5 98.7(13) . . ?
F8 Sb2 F5 87.6(12) . . ?
F6 Sb2 F5 175.3(11) . . ?
F9 Sb2 F5 84.8(11) . . ?
F7 Sb2 F5 92.9(11) . . ?
F8' Sb2' F9' 101.0(15) . . ?
F8' Sb2' F10' 77.7(14) . . ?
F9' Sb2' F10' 177.3(16) . . ?
F8' Sb2' F6' 85.1(14) . . ?
F9' Sb2' F6' 98.6(15) . . ?
F10' Sb2' F6' 79.0(14) . . ?
F8' Sb2' F7' 166.8(15) . . ?
F9' Sb2' F7' 91.5(14) . . ?
F10' Sb2' F7' 89.7(14) . . ?
F6' Sb2' F7' 88.8(14) . . ?
F8' Sb2' F5' 93.5(15) . . ?
F9' Sb2' F5' 87.3(14) . . ?
F10' Sb2' F5' 95.0(15) . . ?
F6' Sb2' F5' 174.0(16) . . ?
F7' Sb2' F5' 91.4(14) . . ?
C2 N1 C8 108.8(8) . . ?
C2 N1 C7 109.2(8) . . ?
C8 N1 C7 110.2(8) . . ?
C2 N1 Au1 114.2(6) . . ?
C8 N1 Au1 106.8(6) . . ?
C7 N1 Au1 107.7(6) . . ?
C2 C1 C6 118.1(9) . . ?
C2 C1 P1 119.1(8) . . ?
C6 C1 P1 122.7(8) . . ?
C3 C2 C1 120.0(10) . . ?
C3 C2 N1 119.7(9) . . ?
C1 C2 N1 120.3(8) . . ?
C4 C3 C2 120.4(10) . . ?
C4 C3 H3 119.8 . . ?
C2 C3 H3 119.8 . . ?
C3 C4 C5 120.9(10) . . ?
C3 C4 H4 119.6 . . ?
C5 C4 H4 119.6 . . ?
C6 C5 C4 119.1(11) . . ?
C6 C5 H5 120.5 . . ?
C4 C5 H5 120.5 . . ?
C5 C6 C1 121.5(10) . . ?
C5 C6 H6 119.2 . . ?
C1 C6 H6 119.2 . . ?
N1 C7 H7A 109.5 . . ?
N1 C7 H7B 109.5 . . ?
H7A C7 H7B 109.5 . . ?
N1 C7 H7C 109.5 . . ?
H7A C7 H7C 109.5 . . ?
H7B C7 H7C 109.5 . . ?
N1 C8 H8A 109.5 . . ?
N1 C8 H8B 109.5 . . ?
H8A C8 H8B 109.5 . . ?
N1 C8 H8C 109.5 . . ?
H8A C8 H8C 109.5 . . ?
H8B C8 H8C 109.5 . . ?
C10 C9 C18 108.7(8) . . ?
C10 C9 C16 108.8(8) . . ?
C18 C9 C16 109.9(8) . . ?
C10 C9 P1 112.3(7) . . ?
C18 C9 P1 106.4(6) . . ?
C16 C9 P1 110.8(6) . . ?
C9 C10 C11 109.3(9) . . ?
C9 C10 H10A 109.8 . . ?
C11 C10 H10A 109.8 . . ?
C9 C10 H10B 109.8 . . ?
C11 C10 H10B 109.8 . . ?
H10A C10 H10B 108.3 . . ?
C12 C11 C17 109.4(10) . . ?
C12 C11 C10 109.8(9) . . ?
C17 C11 C10 109.2(9) . . ?
C12 C11 H11 109.5 . . ?
C17 C11 H11 109.5 . . ?
C10 C11 H11 109.5 . . ?
C13 C12 C11 110.1(9) . . ?
C13 C12 H12A 109.6 . . ?
C11 C12 H12A 109.6 . . ?
C13 C12 H12B 109.6 . . ?
C11 C12 H12B 109.6 . . ?
H12A C12 H12B 108.2 . . ?
C12 C13 C14 108.9(10) . . ?
C12 C13 C18 109.8(10) . . ?
C14 C13 C18 109.1(9) . . ?
C12 C13 H13 109.7 . . ?
C14 C13 H13 109.7 . . ?
C18 C13 H13 109.7 . . ?
C15 C14 C13 110.1(9) . . ?
C15 C14 H14A 109.6 . . ?
C13 C14 H14A 109.6 . . ?
C15 C14 H14B 109.6 . . ?
C13 C14 H14B 109.6 . . ?
H14A C14 H14B 108.2 . . ?
C14 C15 C17 109.8(9) . . ?
C14 C15 C16 110.3(8) . . ?
C17 C15 C16 109.3(9) . . ?
C14 C15 H15 109.2 . . ?
C17 C15 H15 109.2 . . ?
C16 C15 H15 109.2 . . ?
C15 C16 C9 108.8(8) . . ?
C15 C16 H16A 109.9 . . ?
C9 C16 H16A 109.9 . . ?
C15 C16 H16B 109.9 . . ?
C9 C16 H16B 109.9 . . ?
H16A C16 H16B 108.3 . . ?
C15 C17 C11 109.4(9) . . ?
C15 C17 H17A 109.8 . . ?
C11 C17 H17A 109.8 . . ?
C15 C17 H17B 109.8 . . ?
C11 C17 H17B 109.8 . . ?
H17A C17 H17B 108.3 . . ?
C9 C18 C13 110.0(8) . . ?
C9 C18 H18A 109.7 . . ?
C13 C18 H18A 109.7 . . ?
C9 C18 H18B 109.7 . . ?
C13 C18 H18B 109.7 . . ?
H18A C18 H18B 108.2 . . ?
C26 C19 C20 109.1(8) . . ?
C26 C19 C28 109.0(8) . . ?
C20 C19 C28 106.6(8) . . ?
C26 C19 P1 111.8(6) . . ?
C20 C19 P1 112.4(7) . . ?
C28 C19 P1 107.8(6) . . ?
C21 C20 C19 110.0(8) . . ?
C21 C20 H20A 109.7 . . ?
C19 C20 H20A 109.7 . . ?
C21 C20 H20B 109.7 . . ?
C19 C20 H20B 109.7 . . ?
H20A C20 H20B 108.2 . . ?
C20 C21 C27 110.4(9) . . ?
C20 C21 C22 109.4(8) . . ?
C27 C21 C22 110.3(9) . . ?
C20 C21 H21 108.9 . . ?
C27 C21 H21 108.9 . . ?
C22 C21 H21 108.9 . . ?
C23 C22 C21 108.7(8) . . ?
C23 C22 H22A 109.9 . . ?
C21 C22 H22A 109.9 . . ?
C23 C22 H22B 109.9 . . ?
C21 C22 H22B 109.9 . . ?
H22A C22 H22B 108.3 . . ?
C22 C23 C28 110.8(9) . . ?
C22 C23 C24 109.9(9) . . ?
C28 C23 C24 109.2(9) . . ?
C22 C23 H23 109.0 . . ?
C28 C23 H23 109.0 . . ?
C24 C23 H23 109.0 . . ?
C23 C24 C25 109.5(9) . . ?
C23 C24 H24A 109.8 . . ?
C25 C24 H24A 109.8 . . ?
C23 C24 H24B 109.8 . . ?
C25 C24 H24B 109.8 . . ?
H24A C24 H24B 108.2 . . ?
C27 C25 C24 109.9(9) . . ?
C27 C25 C26 108.4(8) . . ?
C24 C25 C26 109.2(8) . . ?
C27 C25 H25 109.8 . . ?
C24 C25 H25 109.8 . . ?
C26 C25 H25 109.8 . . ?
C19 C26 C25 110.8(8) . . ?
C19 C26 H26A 109.5 . . ?
C25 C26 H26A 109.5 . . ?
C19 C26 H26B 109.5 . . ?
C25 C26 H26B 109.5 . . ?
H26A C26 H26B 108.1 . . ?
C25 C27 C21 109.0(8) . . ?
C25 C27 H27A 109.9 . . ?
C21 C27 H27A 109.9 . . ?
C25 C27 H27B 109.9 . . ?
C21 C27 H27B 109.9 . . ?
H27A C27 H27B 108.3 . . ?
C23 C28 C19 110.1(8) . . ?
C23 C28 H28A 109.6 . . ?
C19 C28 H28A 109.6 . . ?
C23 C28 H28B 109.6 . . ?
C19 C28 H28B 109.6 . . ?
H28A C28 H28B 108.2 . . ?
C30 C29 Au1 177.0(10) . . ?
C29 C30 C31 178.1(12) . . ?
C36 C31 C32 118.5(11) . . ?
C36 C31 C30 121.1(11) . . ?
C32 C31 C30 120.4(11) . . ?
C31 C32 C33 119.1(12) . . ?
C31 C32 H32 120.5 . . ?
C33 C32 H32 120.5 . . ?
C34 C33 C32 123.0(14) . . ?
C34 C33 H33 118.5 . . ?
C32 C33 H33 118.5 . . ?
C35 C34 C33 116.4(12) . . ?
C35 C34 H34 121.8 . . ?
C33 C34 H34 121.8 . . ?
C34 C35 C36 121.6(14) . . ?
C34 C35 H35 119.2 . . ?
C36 C35 H35 119.2 . . ?
C31 C36 C35 121.3(13) . . ?
C31 C36 H36 119.4 . . ?
C35 C36 H36 119.4 . . ?

loop_
_geom_bond_atom_site_label_1
_geom_bond_atom_site_label_2
_geom_bond_distance
_geom_bond_site_symmetry_2
_geom_bond_publ_flag
Au1 C29 1.971(11) . ?
Au1 N1 2.121(8) . ?
Au1 P1 2.289(2) . ?
Au1 Cl1 2.337(3) . ?
Sb1 F1 1.835(12) . ?
Sb1 F2 1.858(7) 2_656 ?
Sb1 F2 1.858(7) . ?
Sb1 F4 1.861(11) . ?
Sb1 F3 1.864(7) . ?
Sb1 F3 1.864(7) 2_656 ?
P1 C1 1.817(9) . ?
P1 C19 1.863(10) . ?
P1 C9 1.871(9) . ?
Sb2 F10 1.68(2) . ?
Sb2 F8 1.675(19) . ?
Sb2 F6 1.72(2) . ?
Sb2 F9 1.73(2) . ?
Sb2 F7 1.757(18) . ?
Sb2 F5 1.80(2) . ?
Sb2' F8' 1.65(2) . ?
Sb2' F9' 1.68(2) . ?
Sb2' F10' 1.72(2) . ?
Sb2' F6' 1.73(2) . ?
Sb2' F7' 1.78(2) . ?
Sb2' F5' 1.78(2) . ?
N1 C2 1.482(14) . ?
N1 C8 1.505(13) . ?
N1 C7 1.508(12) . ?
C1 C2 1.393(13) . ?
C1 C6 1.401(15) . ?
C2 C3 1.390(13) . ?
C3 C4 1.362(17) . ?
C3 H3 0.9500 . ?
C4 C5 1.383(16) . ?
C4 H4 0.9500 . ?
C5 C6 1.372(14) . ?
C5 H5 0.9500 . ?
C6 H6 0.9500 . ?
C7 H7A 0.9800 . ?
C7 H7B 0.9800 . ?
C7 H7C 0.9800 . ?
C8 H8A 0.9800 . ?
C8 H8B 0.9800 . ?
C8 H8C 0.9800 . ?
C9 C10 1.533(14) . ?
C9 C18 1.537(13) . ?
C9 C16 1.548(12) . ?
C10 C11 1.557(14) . ?
C10 H10A 0.9900 . ?
C10 H10B 0.9900 . ?
C11 C12 1.521(17) . ?
C11 C17 1.523(15) . ?
C11 H11 1.0000 . ?
C12 C13 1.512(17) . ?
C12 H12A 0.9900 . ?
C12 H12B 0.9900 . ?
C13 C14 1.520(15) . ?
C13 C18 1.542(14) . ?
C13 H13 1.0000 . ?
C14 C15 1.519(15) . ?
C14 H14A 0.9900 . ?
C14 H14B 0.9900 . ?
C15 C17 1.520(16) . ?
C15 C16 1.541(13) . ?
C15 H15 1.0000 . ?
C16 H16A 0.9900 . ?
C16 H16B 0.9900 . ?
C17 H17A 0.9900 . ?
C17 H17B 0.9900 . ?
C18 H18A 0.9900 . ?
C18 H18B 0.9900 . ?
C19 C26 1.522(14) . ?
C19 C20 1.544(12) . ?
C19 C28 1.565(12) . ?
C20 C21 1.522(14) . ?
C20 H20A 0.9900 . ?
C20 H20B 0.9900 . ?
C21 C27 1.523(16) . ?
C21 C22 1.527(14) . ?
C21 H21 1.0000 . ?
C22 C23 1.506(15) . ?
C22 H22A 0.9900 . ?
C22 H22B 0.9900 . ?
C23 C28 1.517(14) . ?
C23 C24 1.524(16) . ?
C23 H23 1.0000 . ?
C24 C25 1.538(14) . ?
C24 H24A 0.9900 . ?
C24 H24B 0.9900 . ?
C25 C27 1.523(14) . ?
C25 C26 1.542(14) . ?
C25 H25 1.0000 . ?
C26 H26A 0.9900 . ?
C26 H26B 0.9900 . ?
C27 H27A 0.9900 . ?
C27 H27B 0.9900 . ?
C28 H28A 0.9900 . ?
C28 H28B 0.9900 . ?
C29 C30 1.191(15) . ?
C30 C31 1.441(15) . ?
C31 C36 1.352(17) . ?
C31 C32 1.387(17) . ?
C32 C33 1.393(17) . ?
C32 H32 0.9500 . ?
C33 C34 1.37(2) . ?
C33 H33 0.9500 . ?
C34 C35 1.37(2) . ?
C34 H34 0.9500 . ?
C35 C36 1.394(18) . ?
C35 H35 0.9500 . ?
C36 H36 0.9500 . ?
